data_7112992
loop_
_publ_author_name
'Zi, Guofu'
'Zhang, Furen'
'Song, Haibin'

_publ_section_title
;
 Highly enantioselective hydroaminoalkylation of secondary amines
 catalyzed by group 5 metal amides with chiral biarylamidate ligands.
;
_journal_issue 34
_journal_name_full 'Chemical communications (Cambridge, England)'
_journal_page_first 6296
_journal_page_last 6298
_journal_paper_doi 10.1039/c0cc01265c
_journal_volume 46
_journal_year 2010
_chemical_absolute_configuration rmad
_chemical_formula_moiety 'C46 H60 N5 O2 Ta'
_chemical_formula_sum 'C46 H60 N5 O2 Ta'
_chemical_formula_weight 895.94
_chemical_name_systematic
;
?
;
_space_group_IT_number 4
_symmetry_cell_setting monoclinic
_symmetry_space_group_name_Hall 'P 2yb'
_symmetry_space_group_name_H-M 'P 1 21 1'
_atom_sites_solution_hydrogens geom
_atom_sites_solution_primary direct
_atom_sites_solution_secondary difmap
_audit_creation_method SHELXL-97
_cell_angle_alpha 90.00
_cell_angle_beta 111.28(3)
_cell_angle_gamma 90.00
_cell_formula_units_Z 2
_cell_length_a 11.832(2)
_cell_length_b 14.325(3)
_cell_length_c 13.481(3)
_cell_measurement_reflns_used 8198
_cell_measurement_temperature 113(2)
_cell_measurement_theta_max 27.9
_cell_measurement_theta_min 1.4
_cell_volume 2129.1(9)
_computing_cell_refinement CrystalClear
_computing_data_collection CrystalClear
_computing_data_reduction CrystalClear
_computing_publication_material 'CrystalStructure 3.8'
_computing_structure_refinement 'SHELXL-97 (Sheldrick, 1997)'
_computing_structure_solution 'SHELXS-97 (Sheldrick, 1990)'
_diffrn_ambient_temperature 113(2)
_diffrn_detector_area_resol_mean 14.63
_diffrn_measured_fraction_theta_full 0.989
_diffrn_measured_fraction_theta_max 0.989
_diffrn_measurement_device_type 'Rigaku Saturn CCD area detector'
_diffrn_measurement_method '\w and \f scans'
_diffrn_radiation_monochromator multilayer
_diffrn_radiation_source 'rotating anode'
_diffrn_radiation_type MoK\a
_diffrn_radiation_wavelength 0.71075
_diffrn_reflns_av_R_equivalents 0.0529
_diffrn_reflns_av_sigmaI/netI 0.1250
_diffrn_reflns_limit_h_max 15
_diffrn_reflns_limit_h_min -15
_diffrn_reflns_limit_k_max 18
_diffrn_reflns_limit_k_min -18
_diffrn_reflns_limit_l_max 17
_diffrn_reflns_limit_l_min -17
_diffrn_reflns_number 22072
_diffrn_reflns_theta_full 27.88
_diffrn_reflns_theta_max 27.88
_diffrn_reflns_theta_min 1.62
_diffrn_standards_decay_% 0
_diffrn_standards_interval_count 0
_diffrn_standards_interval_time 0
_diffrn_standards_number 0
_exptl_absorpt_coefficient_mu 2.624
_exptl_absorpt_correction_T_max 0.5270
_exptl_absorpt_correction_T_min 0.4873
_exptl_absorpt_correction_type multi-scan
_exptl_absorpt_process_details CrystalClear
_exptl_crystal_colour yellow
_exptl_crystal_density_diffrn 1.398
_exptl_crystal_density_method 'not measured'
_exptl_crystal_description block
_exptl_crystal_F_000 920
_exptl_crystal_size_max 0.32
_exptl_crystal_size_mid 0.30
_exptl_crystal_size_min 0.28
_refine_diff_density_max 4.002
_refine_diff_density_min -1.416
_refine_diff_density_rms 0.131
_refine_ls_abs_structure_details 'Flack H D (1983), Acta Cryst. A39, 876-881'
_refine_ls_abs_structure_Flack -0.016(7)
_refine_ls_extinction_coef 0.0450(7)
_refine_ls_extinction_expression Fc^*^=kFc[1+0.001xFc^2^\l^3^/sin(2\q)]^-1/4^
_refine_ls_extinction_method SHELXL
_refine_ls_goodness_of_fit_ref 0.936
_refine_ls_hydrogen_treatment constr
_refine_ls_matrix_type full
_refine_ls_number_parameters 519
_refine_ls_number_reflns 9882
_refine_ls_number_restraints 31
_refine_ls_restrained_S_all 0.938
_refine_ls_R_factor_all 0.0398
_refine_ls_R_factor_gt 0.0349
_refine_ls_shift/su_max 0.005
_refine_ls_shift/su_mean 0.000
_refine_ls_structure_factor_coef Fsqd
_refine_ls_weighting_details 'calc w=1/[\s^2^(Fo^2^)+(0.0155P)^2^+0.0000P] where P=(Fo^2^+2Fc^2^)/3'
_refine_ls_weighting_scheme calc
_refine_ls_wR_factor_gt 0.0849
_refine_ls_wR_factor_ref 0.0860
_reflns_number_gt 7509
_reflns_number_total 9882
_reflns_threshold_expression >2sigma(I)
_cod_data_source_file c0cc01265c.txt
_cod_data_source_block compound7
_cod_original_cell_volume 2129.1(7)
_cod_original_sg_symbol_H-M 'P 21'
_cod_database_code 7112992

loop_
_symmetry_equiv_pos_as_xyz
'x, y, z'
'-x, y+1/2, -z'

loop_
_atom_site_label
_atom_site_type_symbol
_atom_site_fract_x
_atom_site_fract_y
_atom_site_fract_z
_atom_site_U_iso_or_equiv
_atom_site_adp_type
_atom_site_occupancy
_atom_site_symmetry_multiplicity
_atom_site_calc_flag
_atom_site_refinement_flags
_atom_site_disorder_assembly
_atom_site_disorder_group
Ta1 Ta 0.634157(17) 0.75146(3) 0.908588(16) 0.01958(8) Uani 1 1 d . . .
N1 N 0.4911(4) 0.8083(3) 0.7572(4) 0.0176(11) Uani 1 1 d . . .
N2 N 0.4505(4) 0.5564(3) 0.6773(4) 0.0202(12) Uani 1 1 d . . .
N3 N 0.6565(4) 0.7050(4) 1.0512(4) 0.0241(12) Uani 1 1 d . . .
N4 N 0.7016(5) 0.8803(3) 0.9605(4) 0.0208(12) Uani 1 1 d . . .
N5 N 0.7786(4) 0.7245(3) 0.8726(4) 0.0246(13) Uani 1 1 d . . .
O1 O 0.4621(3) 0.8046(3) 0.9064(3) 0.0208(10) Uani 1 1 d . . .
O2 O 0.5447(4) 0.6314(3) 0.8372(3) 0.0224(10) Uani 1 1 d . . .
C1 C 0.3854(4) 0.7420(8) 0.5771(4) 0.0185(14) Uani 1 1 d . . .
C2 C 0.4671(5) 0.8035(4) 0.6446(5) 0.0193(14) Uani 1 1 d . . .
C3 C 0.5406(5) 0.8583(4) 0.6083(5) 0.0249(15) Uani 1 1 d . . .
H3 H 0.5961 0.9010 0.6551 0.030 Uiso 1 1 calc R . .
C4 C 0.5332(6) 0.8510(4) 0.5038(6) 0.0276(16) Uani 1 1 d . . .
H4 H 0.5807 0.8911 0.4785 0.033 Uiso 1 1 calc R . .
C5 C 0.4571(5) 0.7857(4) 0.4353(5) 0.0235(14) Uani 1 1 d . . .
C6 C 0.3843(5) 0.7304(4) 0.4717(5) 0.0229(18) Uani 1 1 d . . .
C7 C 0.3059(6) 0.6540(5) 0.4021(5) 0.0259(15) Uani 1 1 d . . .
H7A H 0.3140 0.5969 0.4455 0.031 Uiso 1 1 calc R . .
H7B H 0.2200 0.6739 0.3774 0.031 Uiso 1 1 calc R . .
C8 C 0.3384(6) 0.6309(5) 0.3063(6) 0.0341(18) Uani 1 1 d . . .
H8A H 0.2736 0.5920 0.2560 0.041 Uiso 1 1 calc R . .
H8B H 0.4147 0.5946 0.3292 0.041 Uiso 1 1 calc R . .
C9 C 0.3539(7) 0.7204(5) 0.2499(5) 0.044(2) Uani 1 1 d . . .
H9A H 0.3697 0.7041 0.1848 0.053 Uiso 1 1 calc R . .
H9B H 0.2783 0.7577 0.2286 0.053 Uiso 1 1 calc R . .
C10 C 0.4572(6) 0.7767(5) 0.3227(5) 0.0370(19) Uani 1 1 d . . .
H10A H 0.4539 0.8400 0.2922 0.044 Uiso 1 1 calc R . .
H10B H 0.5343 0.7474 0.3261 0.044 Uiso 1 1 calc R . .
C11 C 0.2982(5) 0.6824(4) 0.6084(5) 0.0175(13) Uani 1 1 d . . .
C12 C 0.3343(5) 0.5976(4) 0.6601(5) 0.0209(14) Uani 1 1 d . . .
C13 C 0.2491(7) 0.5423(6) 0.6835(6) 0.028(2) Uani 1 1 d . . .
H13 H 0.2737 0.4857 0.7221 0.033 Uiso 1 1 calc R . .
C14 C 0.1302(6) 0.5702(5) 0.6505(6) 0.0336(18) Uani 1 1 d . . .
H14 H 0.0728 0.5316 0.6652 0.040 Uiso 1 1 calc R . .
C15 C 0.0922(6) 0.6526(5) 0.5966(6) 0.0318(17) Uani 1 1 d . A .
C16 C 0.1733(6) 0.7066(5) 0.5753(5) 0.0280(16) Uani 1 1 d . A .
C17 C 0.1306(6) 0.7991(5) 0.5084(6) 0.0352(19) Uani 1 1 d D . .
H17A H 0.1417 0.7906 0.4419 0.042 Uiso 0.555(16) 1 d PR A 1
H17B H 0.1855 0.8476 0.5460 0.042 Uiso 0.555(16) 1 d PR A 1
H17C H 0.1730 0.8084 0.4605 0.042 Uiso 0.445(16) 1 d PR A 2
H17D H 0.1435 0.8523 0.5545 0.042 Uiso 0.445(16) 1 d PR A 2
C20 C -0.0451(7) 0.6752(7) 0.5596(6) 0.057(3) Uani 1 1 d D . .
H20A H -0.0639 0.7017 0.6172 0.069 Uiso 0.555(16) 1 d PR A 1
H20B H -0.0918 0.6193 0.5360 0.069 Uiso 0.555(16) 1 d PR A 1
H20C H -0.0692 0.6661 0.6196 0.069 Uiso 0.445(16) 1 d PR A 2
H20D H -0.0885 0.6307 0.5061 0.069 Uiso 0.445(16) 1 d PR A 2
C18 C 0.0060(9) 0.8381(8) 0.4863(13) 0.046(5) Uani 0.555(16) 1 d PDU A 1
H18C H -0.0199 0.8784 0.4222 0.056 Uiso 0.555(16) 1 calc PR A 1
H18D H 0.0029 0.8746 0.5476 0.056 Uiso 0.555(16) 1 calc PR A 1
C19 C -0.0736(10) 0.7494(9) 0.4679(10) 0.037(4) Uani 0.555(16) 1 d PDU A 1
H19C H -0.0692 0.7172 0.4044 0.044 Uiso 0.555(16) 1 calc PR A 1
H19D H -0.1586 0.7699 0.4498 0.044 Uiso 0.555(16) 1 calc PR A 1
C18' C -0.0091(9) 0.7823(13) 0.4480(11) 0.036(5) Uani 0.445(16) 1 d PDU A 2
H18A H -0.0421 0.8351 0.3986 0.043 Uiso 0.445(16) 1 calc PR A 2
H18B H -0.0195 0.7251 0.4044 0.043 Uiso 0.445(16) 1 calc PR A 2
C19' C -0.0853(15) 0.7719(9) 0.5187(15) 0.040(6) Uani 0.445(16) 1 d PDU A 2
H19A H -0.0632 0.8188 0.5767 0.047 Uiso 0.445(16) 1 calc PR A 2
H19B H -0.1734 0.7751 0.4771 0.047 Uiso 0.445(16) 1 calc PR A 2
C21 C 0.4173(5) 0.8256(4) 0.8058(5) 0.0175(13) Uani 1 1 d . . .
C22 C 0.2945(5) 0.8698(4) 0.7692(5) 0.0200(13) Uani 1 1 d . . .
C23 C 0.2038(6) 0.8284(5) 0.7997(5) 0.0254(15) Uani 1 1 d . . .
C24 C 0.0947(6) 0.8753(5) 0.7772(6) 0.0355(18) Uani 1 1 d . . .
H24 H 0.0327 0.8473 0.7963 0.043 Uiso 1 1 calc R . .
C25 C 0.0735(7) 0.9620(6) 0.7273(7) 0.045(2) Uani 1 1 d . . .
C26 C 0.1637(7) 1.0023(5) 0.6987(6) 0.0386(19) Uani 1 1 d . . .
H26 H 0.1493 1.0610 0.6636 0.046 Uiso 1 1 calc R . .
C27 C 0.2752(7) 0.9582(6) 0.7205(6) 0.026(2) Uani 1 1 d . . .
C28 C 0.2198(5) 0.7371(7) 0.8549(5) 0.029(2) Uani 1 1 d . . .
H28A H 0.2620 0.6939 0.8237 0.044 Uiso 1 1 calc R . .
H28B H 0.1402 0.7114 0.8468 0.044 Uiso 1 1 calc R . .
H28C H 0.2678 0.7456 0.9307 0.044 Uiso 1 1 calc R . .
C29 C -0.0466(7) 1.0141(7) 0.7016(8) 0.072(3) Uani 1 1 d . . .
H29A H -0.0315 1.0815 0.7065 0.108 Uiso 1 1 calc R . .
H29B H -0.0843 0.9959 0.7526 0.108 Uiso 1 1 calc R . .
H29C H -0.1011 0.9982 0.6293 0.108 Uiso 1 1 calc R . .
C30 C 0.3712(6) 1.0059(4) 0.6901(6) 0.0353(18) Uani 1 1 d . . .
H30A H 0.4498 1.0003 0.7487 0.053 Uiso 1 1 calc R . .
H30B H 0.3506 1.0720 0.6759 0.053 Uiso 1 1 calc R . .
H30C H 0.3759 0.9764 0.6261 0.053 Uiso 1 1 calc R . .
C31 C 0.5437(5) 0.5748(4) 0.7590(5) 0.0198(13) Uani 1 1 d . . .
C32 C 0.6584(5) 0.5237(4) 0.7700(5) 0.0205(14) Uani 1 1 d . . .
C33 C 0.7212(6) 0.4762(5) 0.8633(6) 0.0278(16) Uani 1 1 d . . .
C34 C 0.8270(6) 0.4250(5) 0.8712(5) 0.0300(16) Uani 1 1 d . . .
H34 H 0.8689 0.3914 0.9347 0.036 Uiso 1 1 calc R . .
C35 C 0.8702(6) 0.4230(5) 0.7893(6) 0.0325(17) Uani 1 1 d . . .
C36 C 0.8052(6) 0.4716(5) 0.6960(5) 0.0274(15) Uani 1 1 d . . .
H36 H 0.8338 0.4703 0.6387 0.033 Uiso 1 1 calc R . .
C37 C 0.7008(6) 0.5214(4) 0.6838(5) 0.0250(15) Uani 1 1 d . . .
C38 C 0.6780(7) 0.4699(5) 0.9570(6) 0.0356(18) Uani 1 1 d . . .
H38A H 0.6961 0.5286 0.9971 0.053 Uiso 1 1 calc R . .
H38B H 0.7198 0.4184 1.0037 0.053 Uiso 1 1 calc R . .
H38C H 0.5903 0.4587 0.9303 0.053 Uiso 1 1 calc R . .
C39 C 0.9828(6) 0.3687(5) 0.7982(6) 0.041(2) Uani 1 1 d . . .
H39A H 0.9597 0.3064 0.7674 0.061 Uiso 1 1 calc R . .
H39B H 1.0350 0.3628 0.8733 0.061 Uiso 1 1 calc R . .
H39C H 1.0268 0.4017 0.7596 0.061 Uiso 1 1 calc R . .
C40 C 0.6354(6) 0.5715(5) 0.5780(5) 0.0318(17) Uani 1 1 d . . .
H40A H 0.6942 0.5885 0.5453 0.048 Uiso 1 1 calc R . .
H40B H 0.5963 0.6281 0.5909 0.048 Uiso 1 1 calc R . .
H40C H 0.5738 0.5300 0.5300 0.048 Uiso 1 1 calc R . .
C41 C 0.5639(6) 0.6447(5) 1.0681(5) 0.0313(17) Uani 1 1 d . . .
H41A H 0.6015 0.5859 1.1012 0.047 Uiso 1 1 calc R . .
H41B H 0.4994 0.6315 0.9995 0.047 Uiso 1 1 calc R . .
H41C H 0.5294 0.6765 1.1149 0.047 Uiso 1 1 calc R . .
C42 C 0.7472(6) 0.7353(7) 1.1541(5) 0.043(2) Uani 1 1 d . . .
H42A H 0.7062 0.7680 1.1954 0.064 Uiso 1 1 calc R . .
H42B H 0.8057 0.7774 1.1412 0.064 Uiso 1 1 calc R . .
H42C H 0.7898 0.6806 1.1940 0.064 Uiso 1 1 calc R . .
C43 C 0.6495(7) 0.9388(5) 1.0210(7) 0.048(2) Uani 1 1 d . . .
H43A H 0.7144 0.9632 1.0840 0.072 Uiso 1 1 calc R . .
H43B H 0.5933 0.9017 1.0434 0.072 Uiso 1 1 calc R . .
H43C H 0.6056 0.9909 0.9765 0.072 Uiso 1 1 calc R . .
C44 C 0.7883(6) 0.9319(5) 0.9290(6) 0.0343(18) Uani 1 1 d . . .
H44A H 0.7456 0.9790 0.8760 0.051 Uiso 1 1 calc R . .
H44B H 0.8311 0.8889 0.8982 0.051 Uiso 1 1 calc R . .
H44C H 0.8469 0.9626 0.9914 0.051 Uiso 1 1 calc R . .
C45 C 0.8953(6) 0.6929(6) 0.9538(6) 0.050(2) Uani 1 1 d . . .
H45A H 0.9141 0.6299 0.9361 0.074 Uiso 1 1 calc R . .
H45B H 0.8883 0.6923 1.0240 0.074 Uiso 1 1 calc R . .
H45C H 0.9602 0.7357 0.9547 0.074 Uiso 1 1 calc R . .
C46 C 0.7885(5) 0.7360(7) 0.7669(5) 0.034(2) Uani 1 1 d . . .
H46A H 0.8364 0.7919 0.7672 0.051 Uiso 1 1 calc R . .
H46B H 0.7072 0.7426 0.7124 0.051 Uiso 1 1 calc R . .
H46C H 0.8284 0.6811 0.7510 0.051 Uiso 1 1 calc R . .

loop_
_atom_site_aniso_label
_atom_site_aniso_U_11
_atom_site_aniso_U_22
_atom_site_aniso_U_33
_atom_site_aniso_U_23
_atom_site_aniso_U_13
_atom_site_aniso_U_12
Ta1 0.01882(13) 0.02371(12) 0.01785(13) -0.00268(19) 0.00862(9) -0.00287(18)
N1 0.019(3) 0.018(3) 0.019(3) -0.004(2) 0.010(2) -0.008(2)
N2 0.021(3) 0.017(3) 0.023(3) 0.004(2) 0.009(3) 0.003(2)
N3 0.022(3) 0.033(3) 0.018(3) -0.001(2) 0.008(2) 0.002(2)
N4 0.020(3) 0.019(3) 0.021(3) -0.009(2) 0.005(2) -0.006(2)
N5 0.017(2) 0.030(3) 0.030(3) -0.010(2) 0.011(2) -0.007(2)
O1 0.013(2) 0.038(3) 0.015(2) -0.002(2) 0.0096(18) -0.0006(19)
O2 0.028(3) 0.022(2) 0.019(3) -0.005(2) 0.010(2) -0.007(2)
C1 0.021(3) 0.021(4) 0.015(3) 0.001(4) 0.009(2) 0.005(4)
C2 0.024(3) 0.020(3) 0.016(3) 0.003(3) 0.010(3) 0.006(3)
C3 0.024(3) 0.025(3) 0.028(4) -0.003(3) 0.012(3) -0.003(3)
C4 0.039(4) 0.018(3) 0.038(4) 0.004(3) 0.030(4) 0.002(3)
C5 0.029(3) 0.027(3) 0.017(3) 0.003(3) 0.010(3) 0.013(3)
C6 0.023(3) 0.035(5) 0.011(3) 0.004(3) 0.007(2) 0.009(3)
C7 0.030(4) 0.030(4) 0.018(4) -0.004(3) 0.008(3) -0.001(3)
C8 0.033(4) 0.044(4) 0.026(4) -0.014(4) 0.012(3) -0.002(4)
C9 0.050(4) 0.070(7) 0.014(4) -0.002(4) 0.014(3) 0.017(4)
C10 0.058(5) 0.036(5) 0.032(4) 0.005(3) 0.034(4) 0.009(3)
C11 0.018(3) 0.018(3) 0.014(3) -0.007(3) 0.003(3) -0.006(3)
C12 0.020(3) 0.028(3) 0.012(3) -0.002(3) 0.003(3) -0.004(3)
C13 0.035(5) 0.022(4) 0.032(5) 0.005(4) 0.019(4) -0.001(3)
C14 0.026(4) 0.044(4) 0.038(5) -0.016(4) 0.020(4) -0.019(4)
C15 0.020(4) 0.048(5) 0.028(4) -0.011(4) 0.008(3) -0.009(3)
C16 0.041(4) 0.026(4) 0.019(4) 0.001(3) 0.013(3) 0.000(3)
C17 0.037(4) 0.041(4) 0.018(4) 0.001(3) 0.000(3) 0.023(4)
C20 0.029(5) 0.116(9) 0.026(5) -0.015(5) 0.008(4) -0.002(5)
C18 0.049(8) 0.042(7) 0.052(8) 0.003(6) 0.023(6) 0.020(6)
C19 0.016(5) 0.027(5) 0.051(7) -0.003(8) -0.008(5) 0.009(7)
C18' 0.035(8) 0.044(9) 0.035(8) 0.008(6) 0.020(6) 0.020(6)
C19' 0.023(7) 0.047(10) 0.047(9) -0.009(7) 0.011(7) 0.012(6)
C21 0.023(3) 0.015(3) 0.017(3) -0.003(3) 0.011(3) -0.005(3)
C22 0.019(3) 0.025(3) 0.015(3) -0.003(3) 0.005(3) -0.001(3)
C23 0.029(4) 0.027(4) 0.022(4) -0.009(3) 0.012(3) -0.003(3)
C24 0.022(4) 0.044(4) 0.043(5) -0.010(4) 0.015(4) -0.003(3)
C25 0.033(4) 0.049(5) 0.051(6) -0.005(4) 0.013(4) 0.008(4)
C26 0.041(5) 0.040(4) 0.038(5) 0.006(4) 0.018(4) 0.010(4)
C27 0.026(4) 0.028(4) 0.025(5) -0.011(3) 0.011(4) -0.003(3)
C28 0.022(3) 0.043(6) 0.027(3) 0.002(4) 0.013(3) -0.005(4)
C29 0.039(5) 0.079(7) 0.104(9) 0.011(7) 0.033(6) 0.024(5)
C30 0.056(5) 0.022(3) 0.036(5) 0.003(3) 0.026(4) 0.000(3)
C31 0.023(3) 0.020(3) 0.017(3) -0.001(3) 0.008(3) -0.005(3)
C32 0.021(3) 0.021(3) 0.016(3) 0.001(3) 0.002(3) -0.004(3)
C33 0.033(4) 0.024(3) 0.027(4) 0.001(3) 0.012(3) -0.003(3)
C34 0.037(4) 0.028(4) 0.022(4) 0.005(3) 0.007(3) 0.004(3)
C35 0.031(4) 0.030(4) 0.033(4) 0.001(3) 0.007(4) 0.008(3)
C36 0.030(4) 0.034(4) 0.019(4) -0.001(3) 0.009(3) 0.001(3)
C37 0.027(4) 0.026(3) 0.020(4) -0.002(3) 0.005(3) 0.002(3)
C38 0.050(5) 0.031(4) 0.030(4) 0.006(3) 0.019(4) 0.003(4)
C39 0.034(4) 0.048(5) 0.038(5) -0.007(4) 0.011(4) 0.012(4)
C40 0.031(4) 0.043(4) 0.027(4) 0.006(4) 0.017(3) -0.001(4)
C41 0.034(4) 0.036(4) 0.025(4) 0.002(3) 0.012(3) -0.011(3)
C42 0.047(4) 0.058(7) 0.019(3) -0.004(4) 0.007(3) -0.028(5)
C43 0.045(5) 0.035(4) 0.071(6) -0.033(4) 0.030(5) -0.006(4)
C44 0.050(5) 0.023(4) 0.036(5) -0.001(3) 0.023(4) -0.010(3)
C45 0.036(4) 0.067(6) 0.049(6) 0.005(5) 0.020(4) 0.011(4)
C46 0.034(3) 0.043(6) 0.032(4) -0.002(4) 0.022(3) -0.008(4)

loop_
_atom_type_symbol
_atom_type_description
_atom_type_scat_dispersion_real
_atom_type_scat_dispersion_imag
_atom_type_scat_source
C C 0.0033 0.0016 'International Tables Vol C Tables 4.2.6.8 and 6.1.1.4'
H H 0.0000 0.0000 'International Tables Vol C Tables 4.2.6.8 and 6.1.1.4'
N N 0.0061 0.0033 'International Tables Vol C Tables 4.2.6.8 and 6.1.1.4'
O O 0.0106 0.0060 'International Tables Vol C Tables 4.2.6.8 and 6.1.1.4'
Ta Ta -0.7052 6.5227 'International Tables Vol C Tables 4.2.6.8 and 6.1.1.4'

loop_
_geom_angle_atom_site_label_1
_geom_angle_atom_site_label_2
_geom_angle_atom_site_label_3
_geom_angle
N3 Ta1 N5 110.7(2)
N3 Ta1 N4 94.3(2)
N5 Ta1 N4 89.7(2)
N3 Ta1 O2 92.19(19)
N5 Ta1 O2 93.75(18)
N4 Ta1 O2 171.06(19)
N3 Ta1 O1 85.62(18)
N5 Ta1 O1 163.45(19)
N4 Ta1 O1 86.29(18)
O2 Ta1 O1 88.06(16)
N3 Ta1 N1 142.41(18)
N5 Ta1 N1 106.12(19)
N4 Ta1 N1 93.15(19)
O2 Ta1 N1 77.98(18)
O1 Ta1 N1 58.17(15)
N3 Ta1 C21 114.12(18)
N5 Ta1 C21 135.0(2)
N4 Ta1 C21 90.04(19)
O2 Ta1 C21 81.69(17)
O1 Ta1 C21 29.10(15)
N1 Ta1 C21 29.07(16)
C21 N1 C2 129.2(5)
C21 N1 Ta1 91.9(4)
C2 N1 Ta1 136.5(4)
C31 N2 C12 122.2(5)
C41 N3 C42 110.7(5)
C41 N3 Ta1 120.5(4)
C42 N3 Ta1 127.9(4)
C44 N4 C43 111.1(5)
C44 N4 Ta1 126.5(4)
C43 N4 Ta1 121.6(4)
C46 N5 C45 111.5(5)
C46 N5 Ta1 126.3(4)
C45 N5 Ta1 122.2(4)
C21 O1 Ta1 96.9(3)
C31 O2 Ta1 137.3(4)
C2 C1 C6 118.9(7)
C2 C1 C11 124.2(5)
C6 C1 C11 116.8(7)
C1 C2 C3 120.5(6)
C1 C2 N1 123.3(5)
C3 C2 N1 115.8(5)
C4 C3 C2 120.0(6)
C4 C3 H3 120.0
C2 C3 H3 120.0
C3 C4 C5 121.0(6)
C3 C4 H4 119.5
C5 C4 H4 119.5
C6 C5 C4 119.0(6)
C6 C5 C10 122.0(6)
C4 C5 C10 119.0(6)
C5 C6 C1 120.3(7)
C5 C6 C7 120.8(5)
C1 C6 C7 118.9(6)
C8 C7 C6 113.4(5)
C8 C7 H7A 108.9
C6 C7 H7A 108.9
C8 C7 H7B 108.9
C6 C7 H7B 108.9
H7A C7 H7B 107.7
C7 C8 C9 110.7(5)
C7 C8 H8A 109.5
C9 C8 H8A 109.5
C7 C8 H8B 109.5
C9 C8 H8B 109.5
H8A C8 H8B 108.1
C10 C9 C8 110.0(6)
C10 C9 H9A 109.7
C8 C9 H9A 109.7
C10 C9 H9B 109.7
C8 C9 H9B 109.7
H9A C9 H9B 108.2
C9 C10 C5 113.8(6)
C9 C10 H10A 108.8
C5 C10 H10A 108.8
C9 C10 H10B 108.8
C5 C10 H10B 108.8
H10A C10 H10B 107.7
C12 C11 C16 117.7(6)
C12 C11 C1 121.2(6)
C16 C11 C1 120.8(6)
C11 C12 C13 119.4(6)
C11 C12 N2 122.9(5)
C13 C12 N2 117.1(6)
C14 C13 C12 119.9(7)
C14 C13 H13 120.1
C12 C13 H13 120.1
C13 C14 C15 121.4(7)
C13 C14 H14 119.3
C15 C14 H14 119.3
C16 C15 C14 119.1(6)
C16 C15 C20 123.9(7)
C14 C15 C20 116.9(6)
C15 C16 C11 122.3(7)
C15 C16 C17 120.0(7)
C11 C16 C17 117.6(6)
C18 C17 C18' 35.2(7)
C18 C17 C16 120.9(8)
C18' C17 C16 103.0(8)
C18 C17 H17A 108.5
C18' C17 H17A 88.3
C16 C17 H17A 107.6
C18 C17 H17B 105.2
C18' C17 H17B 140.0
C16 C17 H17B 106.9
H17A C17 H17B 106.9
C18 C17 H17C 122.0
C18' C17 H17C 112.3
C16 C17 H17C 111.3
H17A C17 H17C 26.8
H17B C17 H17C 80.7
C18 C17 H17D 75.4
C18' C17 H17D 110.3
C16 C17 H17D 110.7
H17A C17 H17D 131.5
H17B C17 H17D 33.5
H17C C17 H17D 109.1
C19' C20 C15 117.7(10)
C19' C20 C19 30.6(7)
C15 C20 C19 107.1(7)
C19' C20 H20A 78.3
C15 C20 H20A 110.2
C19 C20 H20A 108.8
C19' C20 H20B 125.6
C15 C20 H20B 110.0
C19 C20 H20B 111.8
H20A C20 H20B 108.9
C19' C20 H20C 106.5
C15 C20 H20C 107.3
C19 C20 H20C 135.4
H20A C20 H20C 31.2
H20B C20 H20C 81.6
C19' C20 H20D 109.0
C15 C20 H20D 108.4
C19 C20 H20D 87.4
H20A C20 H20D 130.7
H20B C20 H20D 27.1
H20C C20 H20D 107.5
C17 C18 C19 102.9(9)
C17 C18 H17D 36.4
C19 C18 H17D 130.0
C17 C18 H18C 111.2
C19 C18 H18C 111.2
H17D C18 H18C 111.3
C17 C18 H18D 111.2
C19 C18 H18D 111.2
H17D C18 H18D 77.7
H18C C18 H18D 109.1
C18 C19 C20 119.1(10)
C18 C19 H19C 107.6
C20 C19 H19C 107.6
C18 C19 H19D 107.6
C20 C19 H19D 107.6
H19C C19 H19D 107.0
C19' C18' C17 115.9(11)
C19' C18' H18A 108.3
C17 C18' H18A 108.3
C19' C18' H18B 108.3
C17 C18' H18B 108.3
H18A C18' H18B 107.4
C20 C19' C18' 97.9(11)
C20 C19' H19A 112.2
C18' C19' H19A 112.2
C20 C19' H19B 112.2
C18' C19' H19B 112.2
H19A C19' H19B 109.8
N1 C21 O1 113.0(5)
N1 C21 C22 132.0(6)
O1 C21 C22 114.9(5)
N1 C21 Ta1 59.0(3)
O1 C21 Ta1 54.0(3)
C22 C21 Ta1 168.7(4)
C27 C22 C23 120.2(6)
C27 C22 C21 120.6(6)
C23 C22 C21 118.4(6)
C24 C23 C22 118.5(6)
C24 C23 C28 118.4(6)
C22 C23 C28 123.1(6)
C23 C24 C25 121.9(7)
C23 C24 H24 119.0
C25 C24 H24 119.0
C26 C25 C24 119.0(7)
C26 C25 C29 118.7(8)
C24 C25 C29 122.4(8)
C25 C26 C27 121.2(7)
C25 C26 H26 119.4
C27 C26 H26 119.4
C26 C27 C22 119.2(7)
C26 C27 C30 119.1(7)
C22 C27 C30 121.7(7)
C23 C28 H28A 109.5
C23 C28 H28B 109.5
H28A C28 H28B 109.5
C23 C28 H28C 109.5
H28A C28 H28C 109.5
H28B C28 H28C 109.5
C25 C29 H29A 109.5
C25 C29 H29B 109.5
H29A C29 H29B 109.5
C25 C29 H29C 109.5
H29A C29 H29C 109.5
H29B C29 H29C 109.5
C27 C30 H30A 109.5
C27 C30 H30B 109.5
H30A C30 H30B 109.5
C27 C30 H30C 109.5
H30A C30 H30C 109.5
H30B C30 H30C 109.5
N2 C31 O2 124.7(6)
N2 C31 C32 116.9(6)
O2 C31 C32 118.2(5)
C33 C32 C37 119.9(6)
C33 C32 C31 119.8(6)
C37 C32 C31 120.3(6)
C32 C33 C34 119.3(6)
C32 C33 C38 123.3(6)
C34 C33 C38 117.2(6)
C35 C34 C33 121.7(6)
C35 C34 H34 119.2
C33 C34 H34 119.2
C34 C35 C36 117.9(6)
C34 C35 C39 121.5(7)
C36 C35 C39 120.6(7)
C37 C36 C35 122.7(6)
C37 C36 H36 118.6
C35 C36 H36 118.7
C36 C37 C32 118.6(6)
C36 C37 C40 118.7(6)
C32 C37 C40 122.7(6)
C33 C38 H38A 109.5
C33 C38 H38B 109.5
H38A C38 H38B 109.5
C33 C38 H38C 109.5
H38A C38 H38C 109.5
H38B C38 H38C 109.5
C35 C39 H39A 109.5
C35 C39 H39B 109.5
H39A C39 H39B 109.5
C35 C39 H39C 109.5
H39A C39 H39C 109.5
H39B C39 H39C 109.5
C37 C40 H40A 109.5
C37 C40 H40B 109.5
H40A C40 H40B 109.5
C37 C40 H40C 109.5
H40A C40 H40C 109.5
H40B C40 H40C 109.5
N3 C41 H41A 109.5
N3 C41 H41B 109.5
H41A C41 H41B 109.5
N3 C41 H41C 109.5
H41A C41 H41C 109.5
H41B C41 H41C 109.5
N3 C42 H42A 109.5
N3 C42 H42B 109.5
H42A C42 H42B 109.5
N3 C42 H42C 109.5
H42A C42 H42C 109.5
H42B C42 H42C 109.5
N4 C43 H43A 109.5
N4 C43 H43B 109.5
H43A C43 H43B 109.5
N4 C43 H43C 109.5
H43A C43 H43C 109.5
H43B C43 H43C 109.5
N4 C44 H44A 109.5
N4 C44 H44B 109.5
H44A C44 H44B 109.5
N4 C44 H44C 109.5
H44A C44 H44C 109.5
H44B C44 H44C 109.5
N5 C45 H45A 109.5
N5 C45 H45B 109.5
H45A C45 H45B 109.5
N5 C45 H45C 109.5
H45A C45 H45C 109.5
H45B C45 H45C 109.5
N5 C46 H46A 109.5
N5 C46 H46B 109.5
H46A C46 H46B 109.5
N5 C46 H46C 109.5
H46A C46 H46C 109.5
H46B C46 H46C 109.5

loop_
_geom_bond_atom_site_label_1
_geom_bond_atom_site_label_2
_geom_bond_distance
Ta1 N3 1.960(5)
Ta1 N5 1.977(4)
Ta1 N4 2.031(5)
Ta1 O2 2.065(4)
Ta1 O1 2.163(4)
Ta1 N1 2.278(5)
Ta1 C21 2.655(6)
N1 C21 1.291(7)
N1 C2 1.441(7)
N2 C31 1.272(8)
N2 C12 1.436(7)
N3 C41 1.476(7)
N3 C42 1.478(7)
N4 C44 1.447(7)
N4 C43 1.454(7)
N5 C46 1.481(7)
N5 C45 1.486(8)
O1 C21 1.301(7)
O2 C31 1.327(7)
C1 C2 1.378(9)
C1 C6 1.425(7)
C1 C11 1.512(10)
C2 C3 1.387(8)
C3 C4 1.383(8)
C3 H3 0.9500
C4 C5 1.390(8)
C4 H4 0.9500
C5 C6 1.385(8)
C5 C10 1.524(8)
C6 C7 1.519(8)
C7 C8 1.512(8)
C7 H7A 0.9900
C7 H7B 0.9900
C8 C9 1.535(9)
C8 H8A 0.9900
C8 H8B 0.9900
C9 C10 1.495(9)
C9 H9A 0.9900
C9 H9B 0.9900
C10 H10A 0.9900
C10 H10B 0.9900
C11 C12 1.389(8)
C11 C16 1.422(8)
C12 C13 1.405(10)
C13 C14 1.372(10)
C13 H13 0.9500
C14 C15 1.374(10)
C14 H14 0.9500
C15 C16 1.343(9)
C15 C20 1.551(9)
C16 C17 1.579(8)
C17 C18 1.502(8)
C17 C18' 1.574(9)
C17 H17A 0.9600
C17 H17B 0.9600
C17 H17C 0.9599
C17 H17D 0.9600
C20 C19' 1.503(9)
C20 C19 1.571(9)
C20 H20A 0.9600
C20 H20B 0.9599
C20 H20C 0.9599
C20 H20D 0.9600
C18 C19 1.547(9)
C18 H17D 1.5648
C18 H18C 0.9900
C18 H18D 0.9900
C19 H19C 0.9900
C19 H19D 0.9900
C18' C19' 1.538(9)
C18' H18A 0.9900
C18' H18B 0.9900
C19' H19A 0.9900
C19' H19B 0.9900
C21 C22 1.495(8)
C22 C27 1.405(10)
C22 C23 1.412(8)
C23 C24 1.387(8)
C23 C28 1.483(10)
C24 C25 1.391(10)
C24 H24 0.9500
C25 C26 1.385(10)
C25 C29 1.529(10)
C26 C27 1.395(10)
C26 H26 0.9500
C27 C30 1.505(10)
C28 H28A 0.9800
C28 H28B 0.9800
C28 H28C 0.9800
C29 H29A 0.9800
C29 H29B 0.9800
C29 H29C 0.9800
C30 H30A 0.9800
C30 H30B 0.9800
C30 H30C 0.9800
C31 C32 1.501(8)
C32 C33 1.385(9)
C32 C37 1.424(8)
C33 C34 1.420(9)
C33 C38 1.528(9)
C34 C35 1.375(9)
C34 H34 0.9500
C35 C36 1.398(9)
C35 C39 1.509(9)
C36 C37 1.383(8)
C36 H36 0.9500
C37 C40 1.532(9)
C38 H38A 0.9800
C38 H38B 0.9800
C38 H38C 0.9800
C39 H39A 0.9800
C39 H39B 0.9800
C39 H39C 0.9800
C40 H40A 0.9800
C40 H40B 0.9800
C40 H40C 0.9800
C41 H41A 0.9800
C41 H41B 0.9800
C41 H41C 0.9800
C42 H42A 0.9800
C42 H42B 0.9800
C42 H42C 0.9800
C43 H43A 0.9800
C43 H43B 0.9800
C43 H43C 0.9800
C44 H44A 0.9800
C44 H44B 0.9800
C44 H44C 0.9800
C45 H45A 0.9800
C45 H45B 0.9800
C45 H45C 0.9800
C46 H46A 0.9800
C46 H46B 0.9800
C46 H46C 0.9800

loop_
_geom_torsion_atom_site_label_1
_geom_torsion_atom_site_label_2
_geom_torsion_atom_site_label_3
_geom_torsion_atom_site_label_4
_geom_torsion
N3 Ta1 N1 C21 16.8(5)
N5 Ta1 N1 C21 -175.0(3)
N4 Ta1 N1 C21 -84.4(4)
O2 Ta1 N1 C21 94.5(3)
O1 Ta1 N1 C21 -0.7(3)
N3 Ta1 N1 C2 -145.8(5)
N5 Ta1 N1 C2 22.4(6)
N4 Ta1 N1 C2 113.0(5)
O2 Ta1 N1 C2 -68.0(5)
O1 Ta1 N1 C2 -163.3(6)
C21 Ta1 N1 C2 -162.6(7)
N5 Ta1 N3 C41 -128.4(4)
N4 Ta1 N3 C41 140.3(5)
O2 Ta1 N3 C41 -33.5(5)
O1 Ta1 N3 C41 54.4(5)
N1 Ta1 N3 C41 39.5(6)
C21 Ta1 N3 C41 48.4(5)
N5 Ta1 N3 C42 63.6(6)
N4 Ta1 N3 C42 -27.7(6)
O2 Ta1 N3 C42 158.5(6)
O1 Ta1 N3 C42 -113.6(6)
N1 Ta1 N3 C42 -128.5(5)
C21 Ta1 N3 C42 -119.6(6)
N3 Ta1 N4 C44 134.3(5)
N5 Ta1 N4 C44 23.5(5)
O2 Ta1 N4 C44 -89.5(12)
O1 Ta1 N4 C44 -140.4(5)
N1 Ta1 N4 C44 -82.6(5)
C21 Ta1 N4 C44 -111.5(5)
N3 Ta1 N4 C43 -57.2(6)
N5 Ta1 N4 C43 -167.9(6)
O2 Ta1 N4 C43 79.1(13)
O1 Ta1 N4 C43 28.1(6)
N1 Ta1 N4 C43 85.9(6)
C21 Ta1 N4 C43 57.0(6)
N3 Ta1 N5 C46 170.2(6)
N4 Ta1 N5 C46 -95.3(6)
O2 Ta1 N5 C46 76.4(6)
O1 Ta1 N5 C46 -19.4(10)
N1 Ta1 N5 C46 -2.1(6)
C21 Ta1 N5 C46 -5.5(7)
N3 Ta1 N5 C45 -12.5(5)
N4 Ta1 N5 C45 82.0(5)
O2 Ta1 N5 C45 -106.3(5)
O1 Ta1 N5 C45 157.9(6)
N1 Ta1 N5 C45 175.2(5)
C21 Ta1 N5 C45 171.8(5)
N3 Ta1 O1 C21 -168.7(4)
N5 Ta1 O1 C21 20.3(8)
N4 Ta1 O1 C21 96.8(4)
O2 Ta1 O1 C21 -76.3(4)
N1 Ta1 O1 C21 0.7(3)
N3 Ta1 O2 C31 -137.9(6)
N5 Ta1 O2 C31 -27.0(6)
N4 Ta1 O2 C31 85.7(13)
O1 Ta1 O2 C31 136.5(6)
N1 Ta1 O2 C31 78.7(6)
C21 Ta1 O2 C31 108.0(6)
C6 C1 C2 C3 4.9(10)
C11 C1 C2 C3 -177.4(7)
C6 C1 C2 N1 -168.4(6)
C11 C1 C2 N1 9.3(11)
C21 N1 C2 C1 -59.3(9)
Ta1 N1 C2 C1 98.0(7)
C21 N1 C2 C3 127.2(6)
Ta1 N1 C2 C3 -75.6(7)
C1 C2 C3 C4 -0.6(9)
N1 C2 C3 C4 173.1(5)
C2 C3 C4 C5 -3.3(9)
C3 C4 C5 C6 2.8(9)
C3 C4 C5 C10 -176.8(6)
C4 C5 C6 C1 1.6(9)
C10 C5 C6 C1 -178.9(6)
C4 C5 C6 C7 -176.1(5)
C10 C5 C6 C7 3.5(9)
C2 C1 C6 C5 -5.4(10)
C11 C1 C6 C5 176.8(6)
C2 C1 C6 C7 172.3(6)
C11 C1 C6 C7 -5.6(9)
C5 C6 C7 C8 13.8(8)
C1 C6 C7 C8 -163.8(6)
C6 C7 C8 C9 -46.3(8)
C7 C8 C9 C10 63.0(7)
C8 C9 C10 C5 -45.4(7)
C6 C5 C10 C9 13.2(8)
C4 C5 C10 C9 -167.2(6)
C2 C1 C11 C12 -83.7(10)
C6 C1 C11 C12 94.0(8)
C2 C1 C11 C16 103.3(8)
C6 C1 C11 C16 -78.9(9)
C16 C11 C12 C13 -3.9(9)
C1 C11 C12 C13 -177.1(6)
C16 C11 C12 N2 166.6(6)
C1 C11 C12 N2 -6.6(9)
C31 N2 C12 C11 88.0(8)
C31 N2 C12 C13 -101.3(8)
C11 C12 C13 C14 3.3(11)
N2 C12 C13 C14 -167.8(6)
C12 C13 C14 C15 -1.5(12)
C13 C14 C15 C16 0.5(11)
C13 C14 C15 C20 177.8(7)
C14 C15 C16 C11 -1.3(11)
C20 C15 C16 C11 -178.4(6)
C14 C15 C16 C17 176.9(6)
C20 C15 C16 C17 -0.3(10)
C12 C11 C16 C15 3.0(10)
C1 C11 C16 C15 176.2(6)
C12 C11 C16 C17 -175.2(5)
C1 C11 C16 C17 -2.0(9)
C15 C16 C17 C18 12.1(11)
C11 C16 C17 C18 -169.6(9)
C15 C16 C17 C18' -20.8(9)
C11 C16 C17 C18' 157.4(7)
C16 C15 C20 C19' -13.8(14)
C14 C15 C20 C19' 169.0(10)
C16 C15 C20 C19 17.4(12)
C14 C15 C20 C19 -159.8(9)
C18' C17 C18 C19 29.2(10)
C16 C17 C18 C19 -37.7(14)
C17 C18 C19 C20 59.7(17)
C19' C20 C19 C18 65.1(16)
C15 C20 C19 C18 -50.7(15)
C18 C17 C18' C19' -62.7(14)
C16 C17 C18' C19' 63.3(14)
C15 C20 C19' C18' 44.5(15)
C19 C20 C19' C18' -31.9(10)
C17 C18' C19' C20 -74.3(17)
C2 N1 C21 O1 165.7(5)
Ta1 N1 C21 O1 1.1(5)
C2 N1 C21 C22 -18.3(10)
Ta1 N1 C21 C22 177.1(6)
C2 N1 C21 Ta1 164.5(7)
Ta1 O1 C21 N1 -1.2(5)
Ta1 O1 C21 C22 -177.9(4)
N3 Ta1 C21 N1 -168.9(3)
N5 Ta1 C21 N1 6.8(5)
N4 Ta1 C21 N1 96.4(4)
O2 Ta1 C21 N1 -80.2(3)
O1 Ta1 C21 N1 178.7(6)
N3 Ta1 C21 O1 12.4(4)
N5 Ta1 C21 O1 -171.9(3)
N4 Ta1 C21 O1 -82.3(4)
O2 Ta1 C21 O1 101.1(4)
N1 Ta1 C21 O1 -178.7(6)
N3 Ta1 C21 C22 22(2)
N5 Ta1 C21 C22 -162(2)
N4 Ta1 C21 C22 -73(2)
O2 Ta1 C21 C22 111(2)
O1 Ta1 C21 C22 10(2)
N1 Ta1 C21 C22 -169(2)
N1 C21 C22 C27 -53.6(10)
O1 C21 C22 C27 122.3(6)
Ta1 C21 C22 C27 114(2)
N1 C21 C22 C23 136.4(7)
O1 C21 C22 C23 -47.6(8)
Ta1 C21 C22 C23 -56(2)
C27 C22 C23 C24 2.2(9)
C21 C22 C23 C24 172.2(6)
C27 C22 C23 C28 -177.7(6)
C21 C22 C23 C28 -7.7(9)
C22 C23 C24 C25 -1.1(11)
C28 C23 C24 C25 178.8(7)
C23 C24 C25 C26 0.5(12)
C23 C24 C25 C29 179.7(7)
C24 C25 C26 C27 -1.0(12)
C29 C25 C26 C27 179.7(8)
C25 C26 C27 C22 2.1(12)
C25 C26 C27 C30 -178.5(7)
C23 C22 C27 C26 -2.7(10)
C21 C22 C27 C26 -172.5(6)
C23 C22 C27 C30 178.0(6)
C21 C22 C27 C30 8.2(10)
C12 N2 C31 O2 1.3(9)
C12 N2 C31 C32 177.3(5)
Ta1 O2 C31 N2 -121.9(6)
Ta1 O2 C31 C32 62.2(8)
N2 C31 C32 C33 -127.4(7)
O2 C31 C32 C33 48.8(8)
N2 C31 C32 C37 50.7(8)
O2 C31 C32 C37 -133.1(6)
C37 C32 C33 C34 -0.6(10)
C31 C32 C33 C34 177.5(6)
C37 C32 C33 C38 -176.1(6)
C31 C32 C33 C38 2.0(10)
C32 C33 C34 C35 1.4(10)
C38 C33 C34 C35 177.2(6)
C33 C34 C35 C36 -1.3(11)
C33 C34 C35 C39 179.8(6)
C34 C35 C36 C37 0.5(11)
C39 C35 C36 C37 179.3(6)
C35 C36 C37 C32 0.4(11)
C35 C36 C37 C40 -179.4(6)
C33 C32 C37 C36 -0.3(10)
C31 C32 C37 C36 -178.4(6)
C33 C32 C37 C40 179.5(6)
C31 C32 C37 C40 1.4(9)
